data_4500054
loop_
_publ_author_name
'Tao Tu'
'Thierry Maris'
'James D. Wuest'

_publ_section_title
;
 Crystal Structures of Spiroborates Derived from
 [1,1'-Binaphthalene]-2,2'-diol (BINOL)
;
_journal_name_full 'Cryst. Growth & Design'
_journal_page_first 1541
_journal_page_last 1546
_journal_paper_doi 10.1021/cg7008013
_journal_volume 8
_journal_year 2008
_chemical_compound_source 'Synthesized by the authors. See text'
_chemical_formula_moiety 'C40 H24 B O4, C4 H12 N'
_chemical_formula_sum 'C44 H36 B N O4'
_chemical_formula_weight 653.55
_chemical_name_systematic
; 
 ? 
;
_space_group_IT_number 9
_symmetry_cell_setting monoclinic
_symmetry_space_group_name_Hall 'C -2yc'
_symmetry_space_group_name_H-M 'C 1 c 1'
_atom_sites_solution_hydrogens geom
_atom_sites_solution_primary direct
_atom_sites_solution_secondary difmap
_audit_creation_method SHELXL-97
_cell_angle_alpha 90.00
_cell_angle_beta 91.81(3)
_cell_angle_gamma 90.00
_cell_formula_units_Z 4
_cell_length_a 28.665(6)
_cell_length_b 15.857(3)
_cell_length_c 7.3927(15)
_cell_measurement_reflns_used 8374
_cell_measurement_temperature 100(2)
_cell_measurement_theta_max 54.86
_cell_measurement_theta_min 23.19
_cell_volume 3358.6(12)
_computing_cell_refinement 'SMART (Bruker, 1999)'
_computing_data_collection 'SMART (Bruker, 1999)'
_computing_data_reduction 'SAINT (Bruker, 1999)'
_computing_molecular_graphics 'SHELXTL (Bruker, 1997)'
_computing_publication_material 'UdMX (local program)'
_computing_structure_refinement 'SHELXL97 (Sheldrick, 1997)'
_computing_structure_solution 'SHELXS97 (Sheldrick, 1997)'
_diffrn_ambient_temperature 100(2)
_diffrn_detector_area_resol_mean 5.5
_diffrn_measured_fraction_theta_full 0.982
_diffrn_measured_fraction_theta_max 0.982
_diffrn_measurement_device_type 'Bruker AXS Smart 2K/Platform'
_diffrn_measurement_method \w
_diffrn_radiation_monochromator graphite
_diffrn_radiation_source 'Sealed Tube'
_diffrn_radiation_type CuK\a
_diffrn_radiation_wavelength 1.54178
_diffrn_reflns_av_R_equivalents 0.030
_diffrn_reflns_av_sigmaI/netI 0.0518
_diffrn_reflns_limit_h_max 34
_diffrn_reflns_limit_h_min -34
_diffrn_reflns_limit_k_max 19
_diffrn_reflns_limit_k_min -19
_diffrn_reflns_limit_l_max 8
_diffrn_reflns_limit_l_min -8
_diffrn_reflns_number 16991
_diffrn_reflns_theta_full 68.51
_diffrn_reflns_theta_max 68.51
_diffrn_reflns_theta_min 3.08
_diffrn_standards_decay_% -0.43
_diffrn_standards_number 143
_exptl_absorpt_coefficient_mu 0.644
_exptl_absorpt_correction_T_max 0.9700
_exptl_absorpt_correction_T_min 0.8800
_exptl_absorpt_correction_type multi-scan
_exptl_absorpt_process_details 'Sadabs (Sheldrick,1996)'
_exptl_crystal_colour Colourless
_exptl_crystal_density_diffrn 1.292
_exptl_crystal_density_method 'not measured'
_exptl_crystal_description block
_exptl_crystal_F_000 1376
_exptl_crystal_size_max 0.15
_exptl_crystal_size_mid 0.15
_exptl_crystal_size_min 0.04
_refine_diff_density_max 0.198
_refine_diff_density_min -0.212
_refine_diff_density_rms 0.051
_refine_ls_abs_structure_details 'Flack H D (1983), 1932 Friedel Pairs'
_refine_ls_abs_structure_Flack -0.02(19)
_refine_ls_extinction_method none
_refine_ls_goodness_of_fit_ref 1.043
_refine_ls_hydrogen_treatment constr
_refine_ls_matrix_type full
_refine_ls_number_parameters 451
_refine_ls_number_reflns 5028
_refine_ls_number_restraints 2
_refine_ls_restrained_S_all 1.043
_refine_ls_R_factor_all 0.0489
_refine_ls_R_factor_gt 0.0480
_refine_ls_shift/su_max 0.005
_refine_ls_shift/su_mean 0.001
_refine_ls_structure_factor_coef Fsqd
_refine_ls_weighting_details 'calc w=1/[\s^2^(Fo^2^)+(0.0712P)^2^] where P=(Fo^2^+2Fc^2^)/3'
_refine_ls_weighting_scheme calc
_refine_ls_wR_factor_gt 0.1147
_refine_ls_wR_factor_ref 0.1150
_reflns_number_gt 4517
_reflns_number_total 5028
_reflns_threshold_expression I>2\s(I)
_cod_data_source_file deposit.cif
_cod_data_source_block jiw827
_cod_original_sg_symbol_H-M Cc
_cod_database_code 4500054

loop_
_symmetry_equiv_pos_as_xyz
'x, y, z'
'x, -y, z+1/2'
'x+1/2, y+1/2, z'
'x+1/2, -y+1/2, z+1/2'

loop_
_atom_site_label
_atom_site_type_symbol
_atom_site_fract_x
_atom_site_fract_y
_atom_site_fract_z
_atom_site_U_iso_or_equiv
_atom_site_adp_type
_atom_site_occupancy
_atom_site_symmetry_multiplicity
_atom_site_calc_flag
_atom_site_refinement_flags
B1 B -0.36079(10) -0.76202(18) -0.4089(4) 0.0306(7) Uani 1 1 d .
O1 O -0.38648(5) -0.69347(10) -0.5042(2) 0.0262(4) Uani 1 1 d .
O2 O -0.39129(5) -0.81184(10) -0.2937(2) 0.0277(4) Uani 1 1 d .
O3 O -0.34245(5) -0.80975(10) -0.5633(2) 0.0269(4) Uani 1 1 d .
O4 O -0.32465(5) -0.73187(10) -0.2821(2) 0.0282(4) Uani 1 1 d .
C10 C -0.41949(8) -0.65115(14) -0.4122(3) 0.0256(5) Uani 1 1 d .
C11 C -0.41114(8) -0.56538(16) -0.3709(4) 0.0295(6) Uani 1 1 d .
H11 H -0.3829 -0.5396 -0.4064 0.035 Uiso 1 1 calc .
C12 C -0.44289(8) -0.51935(15) -0.2810(4) 0.0301(6) Uani 1 1 d .
H12 H -0.4374 -0.4611 -0.2596 0.036 Uiso 1 1 calc .
C13 C -0.48438(7) -0.55760(15) -0.2186(3) 0.0268(6) Uani 1 1 d .
C14 C -0.49293(8) -0.64468(15) -0.2596(3) 0.0264(5) Uani 1 1 d .
C15 C -0.46055(8) -0.69038(15) -0.3640(3) 0.0252(5) Uani 1 1 d .
C16 C -0.53299(8) -0.68141(16) -0.1838(4) 0.0291(6) Uani 1 1 d .
H16 H -0.5389 -0.7398 -0.2023 0.035 Uiso 1 1 calc .
C17 C -0.56330(8) -0.63541(16) -0.0850(4) 0.0323(6) Uani 1 1 d .
H17 H -0.5899 -0.6620 -0.0366 0.039 Uiso 1 1 calc .
C18 C -0.55550(8) -0.54850(16) -0.0539(3) 0.0307(6) Uani 1 1 d .
H18 H -0.5771 -0.5163 0.0122 0.037 Uiso 1 1 calc .
C19 C -0.51690(8) -0.51171(15) -0.1193(4) 0.0313(6) Uani 1 1 d .
H19 H -0.5116 -0.4534 -0.0976 0.038 Uiso 1 1 calc .
C20 C -0.43325(8) -0.83804(15) -0.3672(3) 0.0259(5) Uani 1 1 d .
C21 C -0.43994(8) -0.92583(16) -0.3929(4) 0.0318(6) Uani 1 1 d .
H21 H -0.4160 -0.9644 -0.3569 0.038 Uiso 1 1 calc .
C22 C -0.48066(8) -0.95486(15) -0.4691(4) 0.0326(6) Uani 1 1 d .
H22 H -0.4857 -1.0139 -0.4796 0.039 Uiso 1 1 calc .
C23 C -0.51555(9) -0.89848(15) -0.5328(4) 0.0305(6) Uani 1 1 d .
C24 C -0.50924(8) -0.81040(16) -0.5070(3) 0.0276(6) Uani 1 1 d .
C25 C -0.46793(8) -0.78088(15) -0.4141(3) 0.0263(5) Uani 1 1 d .
C26 C -0.54359(8) -0.75556(15) -0.5835(4) 0.0294(6) Uani 1 1 d .
H26 H -0.5399 -0.6964 -0.5685 0.035 Uiso 1 1 calc .
C27 C -0.58177(9) -0.78542(18) -0.6780(4) 0.0379(7) Uani 1 1 d .
H27 H -0.6038 -0.7470 -0.7298 0.045 Uiso 1 1 calc .
C28 C -0.58879(9) -0.87329(19) -0.6995(4) 0.0409(7) Uani 1 1 d .
H28 H -0.6157 -0.8941 -0.7630 0.049 Uiso 1 1 calc .
C29 C -0.55613(9) -0.92789(16) -0.6274(4) 0.0352(6) Uani 1 1 d .
H29 H -0.5608 -0.9869 -0.6412 0.042 Uiso 1 1 calc .
C30 C -0.30767(8) -0.86709(15) -0.5263(3) 0.0274(6) Uani 1 1 d .
C31 C -0.31778(8) -0.95284(15) -0.5581(3) 0.0288(6) Uani 1 1 d .
H31 H -0.3477 -0.9693 -0.6044 0.035 Uiso 1 1 calc .
C32 C -0.28408(8) -1.01234(15) -0.5216(4) 0.0297(6) Uani 1 1 d .
H32 H -0.2904 -1.0699 -0.5484 0.036 Uiso 1 1 calc .
C33 C -0.24042(8) -0.98969(15) -0.4452(4) 0.0295(6) Uani 1 1 d .
C34 C -0.22991(8) -0.90238(15) -0.4145(4) 0.0279(6) Uani 1 1 d .
C35 C -0.26422(8) -0.84007(15) -0.4641(3) 0.0255(5) Uani 1 1 d .
C36 C -0.18649(8) -0.88176(16) -0.3302(4) 0.0307(6) Uani 1 1 d .
H36 H -0.1792 -0.8243 -0.3061 0.037 Uiso 1 1 calc .
C37 C -0.15463(8) -0.94301(16) -0.2825(4) 0.0328(6) Uani 1 1 d .
H37 H -0.1257 -0.9276 -0.2258 0.039 Uiso 1 1 calc .
C38 C -0.16454(8) -1.02894(16) -0.3170(4) 0.0335(6) Uani 1 1 d .
H38 H -0.1423 -1.0712 -0.2851 0.040 Uiso 1 1 calc .
C39 C -0.20617(9) -1.05029(16) -0.3960(4) 0.0326(6) Uani 1 1 d .
H39 H -0.2126 -1.1081 -0.4192 0.039 Uiso 1 1 calc .
C40 C -0.28583(8) -0.69816(15) -0.3555(4) 0.0296(6) Uani 1 1 d .
C41 C -0.27785(8) -0.61027(16) -0.3300(4) 0.0330(6) Uani 1 1 d .
H41 H -0.2989 -0.5779 -0.2617 0.040 Uiso 1 1 calc .
C42 C -0.24006(9) -0.57228(15) -0.4031(4) 0.0326(6) Uani 1 1 d .
H42 H -0.2345 -0.5141 -0.3812 0.039 Uiso 1 1 calc .
C43 C -0.20913(8) -0.61833(15) -0.5111(4) 0.0299(6) Uani 1 1 d .
C44 C -0.21672(8) -0.70721(15) -0.5304(4) 0.0285(6) Uani 1 1 d .
C45 C -0.25491(8) -0.74713(15) -0.4460(4) 0.0269(6) Uani 1 1 d .
C46 C -0.18654(8) -0.75029(15) -0.6514(4) 0.0310(6) Uani 1 1 d .
H46 H -0.1909 -0.8090 -0.6709 0.037 Uiso 1 1 calc .
C47 C -0.15194(9) -0.71001(16) -0.7391(4) 0.0351(6) Uani 1 1 d .
H47 H -0.1328 -0.7407 -0.8186 0.042 Uiso 1 1 calc .
C48 C -0.14425(8) -0.62273(16) -0.7128(4) 0.0363(6) Uani 1 1 d .
H48 H -0.1199 -0.5949 -0.7734 0.044 Uiso 1 1 calc .
C49 C -0.17216(9) -0.57866(16) -0.5993(4) 0.0364(7) Uani 1 1 d .
H49 H -0.1665 -0.5203 -0.5797 0.044 Uiso 1 1 calc .
N1 N -0.37270(7) -0.25891(12) -0.4044(3) 0.0296(5) Uani 1 1 d .
H1A H -0.3629 -0.2311 -0.5056 0.036 Uiso 1 1 calc R
H1B H -0.3606 -0.2310 -0.3044 0.036 Uiso 1 1 calc R
C50 C -0.30155(11) -0.3460(2) -0.3741(5) 0.0535(9) Uani 1 1 d .
H50A H -0.2899 -0.4041 -0.3725 0.080 Uiso 1 1 calc R
H50B H -0.2938 -0.3189 -0.2579 0.080 Uiso 1 1 calc R
H50C H -0.2871 -0.3146 -0.4718 0.080 Uiso 1 1 calc R
C51 C -0.35403(9) -0.34653(16) -0.4051(4) 0.0355(6) Uani 1 1 d .
H51A H -0.3619 -0.3736 -0.5229 0.043 Uiso 1 1 calc R
H51B H -0.3686 -0.3798 -0.3088 0.043 Uiso 1 1 calc R
C52 C -0.42470(8) -0.25619(16) -0.4018(4) 0.0326(6) Uani 1 1 d .
H52A H -0.4355 -0.2877 -0.2954 0.039 Uiso 1 1 calc R
H52B H -0.4379 -0.2839 -0.5120 0.039 Uiso 1 1 calc R
C53 C -0.44226(10) -0.16665(18) -0.3938(4) 0.0425(7) Uani 1 1 d .
H53A H -0.4764 -0.1668 -0.3914 0.064 Uiso 1 1 calc R
H53B H -0.4323 -0.1357 -0.5005 0.064 Uiso 1 1 calc R
H53C H -0.4295 -0.1393 -0.2841 0.064 Uiso 1 1 calc R

loop_
_atom_site_aniso_label
_atom_site_aniso_U_11
_atom_site_aniso_U_22
_atom_site_aniso_U_33
_atom_site_aniso_U_23
_atom_site_aniso_U_13
_atom_site_aniso_U_12
B1 0.0256(14) 0.0302(14) 0.0352(18) 0.0020(14) -0.0100(13) 0.0002(12)
O1 0.0190(8) 0.0306(8) 0.0286(10) 0.0001(7) -0.0035(7) 0.0028(7)
O2 0.0211(8) 0.0323(9) 0.0295(10) -0.0009(8) -0.0054(7) 0.0018(7)
O3 0.0218(8) 0.0273(8) 0.0312(10) -0.0021(8) -0.0062(7) 0.0050(7)
O4 0.0187(8) 0.0341(9) 0.0315(10) 0.0006(8) -0.0033(7) -0.0009(7)
C10 0.0217(11) 0.0259(12) 0.0285(14) -0.0017(11) -0.0106(10) 0.0047(10)
C11 0.0229(12) 0.0330(12) 0.0319(15) 0.0031(11) -0.0092(10) -0.0019(10)
C12 0.0275(12) 0.0242(12) 0.0377(15) 0.0024(11) -0.0139(11) -0.0006(10)
C13 0.0205(11) 0.0307(12) 0.0287(14) 0.0015(11) -0.0090(10) 0.0038(10)
C14 0.0225(11) 0.0300(12) 0.0259(13) 0.0047(11) -0.0117(10) -0.0007(10)
C15 0.0198(11) 0.0279(12) 0.0273(14) 0.0003(11) -0.0072(10) 0.0028(10)
C16 0.0227(12) 0.0302(12) 0.0337(15) -0.0001(11) -0.0097(11) 0.0028(10)
C17 0.0202(11) 0.0389(14) 0.0372(15) 0.0076(13) -0.0068(11) 0.0018(10)
C18 0.0238(12) 0.0396(14) 0.0282(15) -0.0039(12) -0.0056(10) 0.0101(11)
C19 0.0289(13) 0.0292(13) 0.0352(15) -0.0007(12) -0.0091(11) 0.0047(11)
C20 0.0205(11) 0.0275(12) 0.0297(14) 0.0000(11) 0.0006(10) -0.0001(9)
C21 0.0279(13) 0.0304(13) 0.0369(16) 0.0010(12) -0.0012(11) 0.0043(10)
C22 0.0332(13) 0.0261(12) 0.0381(16) 0.0008(12) -0.0038(11) -0.0021(10)
C23 0.0314(13) 0.0310(13) 0.0289(14) 0.0023(11) -0.0028(11) -0.0028(10)
C24 0.0236(12) 0.0307(13) 0.0283(14) -0.0019(11) -0.0032(10) -0.0009(10)
C25 0.0244(12) 0.0262(12) 0.0283(14) 0.0008(11) -0.0019(10) 0.0015(10)
C26 0.0248(12) 0.0284(12) 0.0347(15) 0.0028(11) -0.0026(10) -0.0011(10)
C27 0.0258(13) 0.0446(15) 0.0428(17) 0.0062(14) -0.0073(12) 0.0010(11)
C28 0.0319(13) 0.0493(16) 0.0404(17) -0.0027(14) -0.0147(12) -0.0114(12)
C29 0.0321(13) 0.0343(14) 0.0387(17) -0.0037(13) -0.0052(11) -0.0077(11)
C30 0.0239(11) 0.0292(12) 0.0289(14) 0.0059(11) -0.0031(10) 0.0010(9)
C31 0.0217(11) 0.0321(13) 0.0322(15) -0.0002(12) -0.0060(10) -0.0019(10)
C32 0.0316(13) 0.0250(12) 0.0324(15) 0.0005(11) -0.0017(10) -0.0002(10)
C33 0.0265(12) 0.0302(13) 0.0317(14) 0.0010(11) -0.0010(11) 0.0040(10)
C34 0.0187(11) 0.0336(13) 0.0314(14) 0.0023(11) 0.0000(10) -0.0006(10)
C35 0.0264(12) 0.0238(12) 0.0261(13) -0.0006(11) -0.0025(10) 0.0008(10)
C36 0.0221(12) 0.0311(13) 0.0383(16) 0.0051(12) -0.0058(11) -0.0008(10)
C37 0.0212(11) 0.0412(14) 0.0360(16) 0.0042(12) -0.0003(10) 0.0008(11)
C38 0.0279(13) 0.0367(14) 0.0356(15) 0.0085(13) -0.0008(11) 0.0095(11)
C39 0.0340(13) 0.0283(13) 0.0352(15) 0.0039(11) -0.0034(11) 0.0025(10)
C40 0.0239(12) 0.0321(12) 0.0321(15) -0.0014(12) -0.0120(11) 0.0010(10)
C41 0.0253(13) 0.0306(12) 0.0424(17) -0.0070(12) -0.0107(12) 0.0039(10)
C42 0.0326(13) 0.0253(12) 0.0390(16) -0.0015(12) -0.0146(12) -0.0005(10)
C43 0.0190(11) 0.0311(12) 0.0388(16) 0.0001(12) -0.0112(11) 0.0007(10)
C44 0.0196(11) 0.0314(13) 0.0338(15) 0.0012(11) -0.0120(10) 0.0013(10)
C45 0.0182(11) 0.0294(13) 0.0322(14) 0.0041(11) -0.0112(10) 0.0009(10)
C46 0.0209(12) 0.0304(13) 0.0412(17) 0.0011(12) -0.0080(11) 0.0011(10)
C47 0.0267(12) 0.0356(13) 0.0424(17) 0.0015(13) -0.0066(12) 0.0017(11)
C48 0.0263(13) 0.0360(14) 0.0464(17) 0.0028(14) -0.0038(12) -0.0022(11)
C49 0.0323(14) 0.0282(13) 0.0478(18) 0.0014(13) -0.0148(12) -0.0005(11)
N1 0.0291(11) 0.0294(10) 0.0298(12) -0.0033(9) -0.0081(9) 0.0003(8)
C50 0.0456(17) 0.067(2) 0.047(2) -0.0138(16) -0.0135(15) 0.0223(15)
C51 0.0410(14) 0.0340(13) 0.0313(15) -0.0027(12) -0.0008(12) 0.0084(11)
C52 0.0245(12) 0.0431(15) 0.0296(15) -0.0024(12) -0.0091(11) -0.0027(11)
C53 0.0371(15) 0.0508(17) 0.0396(17) 0.0039(15) -0.0010(13) 0.0168(13)

loop_
_atom_type_symbol
_atom_type_description
_atom_type_scat_dispersion_real
_atom_type_scat_dispersion_imag
_atom_type_scat_source
C C 0.0181 0.0091 'International Tables Vol C Tables 4.2.6.8 and 6.1.1.4'
H H 0.0000 0.0000 'International Tables Vol C Tables 4.2.6.8 and 6.1.1.4'
B B 0.0090 0.0039 'International Tables Vol C Tables 4.2.6.8 and 6.1.1.4'
N N 0.0311 0.0180 'International Tables Vol C Tables 4.2.6.8 and 6.1.1.4'
O O 0.0492 0.0322 'International Tables Vol C Tables 4.2.6.8 and 6.1.1.4'

loop_
_geom_angle_atom_site_label_1
_geom_angle_atom_site_label_2
_geom_angle_atom_site_label_3
_geom_angle
_geom_angle_publ_flag
O4 B1 O2 103.2(2) y
O4 B1 O1 113.5(2) y
O2 B1 O1 112.0(2) y
O4 B1 O3 113.7(2) y
O2 B1 O3 113.8(2) y
O1 B1 O3 101.1(2) y
C10 O1 B1 117.9(2) y
C20 O2 B1 117.68(18) y
C30 O3 B1 117.35(19) y
C40 O4 B1 116.5(2) y
O1 C10 C15 121.1(2) y
O1 C10 C11 117.9(2) y
C15 C10 C11 121.0(2) y
C12 C11 C10 120.8(2) y
C12 C11 H11 119.6 ?
C10 C11 H11 119.6 ?
C11 C12 C13 120.6(2) y
C11 C12 H12 119.7 ?
C13 C12 H12 119.7 ?
C19 C13 C12 121.5(2) y
C19 C13 C14 119.8(2) y
C12 C13 C14 118.7(2) y
C16 C14 C15 123.7(2) y
C16 C14 C13 116.5(2) y
C15 C14 C13 119.7(2) y
C10 C15 C14 118.9(2) y
C10 C15 C25 118.7(2) y
C14 C15 C25 122.2(2) y
C17 C16 C14 122.0(2) y
C17 C16 H16 119 ?
C14 C16 H16 119 ?
C16 C17 C18 120.5(2) y
C16 C17 H17 119.7 ?
C18 C17 H17 119.7 ?
C19 C18 C17 119.3(2) y
C19 C18 H18 120.4 ?
C17 C18 H18 120.4 ?
C18 C19 C13 121.7(2) y
C18 C19 H19 119.1 ?
C13 C19 H19 119.1 ?
O2 C20 C25 121.1(2) y
O2 C20 C21 117.70(19) y
C25 C20 C21 121.2(2) y
C22 C21 C20 119.9(2) y
C22 C21 H21 120 ?
C20 C21 H21 120 ?
C21 C22 C23 120.9(2) y
C21 C22 H22 119.5 ?
C23 C22 H22 119.5 ?
C22 C23 C29 121.2(2) y
C22 C23 C24 119.5(2) y
C29 C23 C24 119.3(2) y
C26 C24 C23 117.7(2) y
C26 C24 C25 123.0(2) y
C23 C24 C25 119.1(2) y
C20 C25 C24 119.0(2) y
C20 C25 C15 118.2(2) y
C24 C25 C15 122.8(2) y
C27 C26 C24 121.8(2) y
C27 C26 H26 119.1 ?
C24 C26 H26 119.1 ?
C26 C27 C28 120.5(2) y
C26 C27 H27 119.7 ?
C28 C27 H27 119.7 ?
C29 C28 C27 119.0(2) y
C29 C28 H28 120.5 ?
C27 C28 H28 120.5 ?
C28 C29 C23 121.6(2) y
C28 C29 H29 119.2 ?
C23 C29 H29 119.2 ?
O3 C30 C35 120.2(2) y
O3 C30 C31 117.55(19) y
C35 C30 C31 122.2(2) y
C32 C31 C30 119.4(2) y
C32 C31 H31 120.3 ?
C30 C31 H31 120.3 ?
C31 C32 C33 121.1(2) y
C31 C32 H32 119.4 ?
C33 C32 H32 119.4 ?
C32 C33 C39 122.2(2) y
C32 C33 C34 119.4(2) y
C39 C33 C34 118.4(2) y
C36 C34 C33 118.1(2) y
C36 C34 C35 122.8(2) y
C33 C34 C35 119.09(19) y
C30 C35 C34 118.4(2) y
C30 C35 C45 119.3(2) y
C34 C35 C45 122.32(19) y
C37 C36 C34 121.3(2) y
C37 C36 H36 119.3 ?
C34 C36 H36 119.3 ?
C36 C37 C38 120.5(2) y
C36 C37 H37 119.7 ?
C38 C37 H37 119.7 ?
C39 C38 C37 119.2(2) y
C39 C38 H38 120.4 ?
C37 C38 H38 120.4 ?
C38 C39 C33 122.4(2) y
C38 C39 H39 118.8 ?
C33 C39 H39 118.8 ?
O4 C40 C45 121.4(2) y
O4 C40 C41 117.4(2) y
C45 C40 C41 121.1(2) y
C42 C41 C40 120.4(2) y
C42 C41 H41 119.8 ?
C40 C41 H41 119.8 ?
C41 C42 C43 121.0(2) y
C41 C42 H42 119.5 ?
C43 C42 H42 119.5 ?
C49 C43 C42 121.6(2) y
C49 C43 C44 120.5(2) y
C42 C43 C44 117.9(2) y
C45 C44 C43 120.7(2) y
C45 C44 C46 123.2(2) y
C43 C44 C46 115.9(2) y
C40 C45 C44 118.7(2) y
C40 C45 C35 118.9(2) y
C44 C45 C35 122.2(2) y
C47 C46 C44 122.4(2) y
C47 C46 H46 118.8 ?
C44 C46 H46 118.8 ?
C46 C47 C48 120.4(3) y
C46 C47 H47 119.8 ?
C48 C47 H47 119.8 ?
C49 C48 C47 119.5(3) y
C49 C48 H48 120.3 ?
C47 C48 H48 120.3 ?
C48 C49 C43 121.2(2) y
C48 C49 H49 119.4 ?
C43 C49 H49 119.4 ?
C51 N1 C52 112.74(18) y
C51 N1 H1A 109 ?
C52 N1 H1A 109 ?
C51 N1 H1B 109 ?
C52 N1 H1B 109 ?
H1A N1 H1B 107.8 ?
C51 C50 H50A 109.5 ?
C51 C50 H50B 109.5 ?
H50A C50 H50B 109.5 ?
C51 C50 H50C 109.5 ?
H50A C50 H50C 109.5 ?
H50B C50 H50C 109.5 ?
N1 C51 C50 110.5(2) y
N1 C51 H51A 109.6 ?
C50 C51 H51A 109.6 ?
N1 C51 H51B 109.6 ?
C50 C51 H51B 109.6 ?
H51A C51 H51B 108.1 ?
N1 C52 C53 111.3(2) y
N1 C52 H52A 109.4 ?
C53 C52 H52A 109.4 ?
N1 C52 H52B 109.4 ?
C53 C52 H52B 109.4 ?
H52A C52 H52B 108 ?
C52 C53 H53A 109.5 ?
C52 C53 H53B 109.5 ?
H53A C53 H53B 109.5 ?
C52 C53 H53C 109.5 ?
H53A C53 H53C 109.5 ?
H53B C53 H53C 109.5 ?

loop_
_geom_bond_atom_site_label_1
_geom_bond_atom_site_label_2
_geom_bond_distance
_geom_bond_publ_flag
B1 O4 1.456(3) y
B1 O2 1.470(4) y
B1 O1 1.479(3) y
B1 O3 1.480(4) y
O1 C10 1.360(3) y
O2 C20 1.369(3) y
O3 C30 1.371(3) y
O4 C40 1.363(3) y
C10 C15 1.388(3) y
C10 C11 1.413(3) y
C11 C12 1.357(4) y
C11 H11 0.95 ?
C12 C13 1.425(3) y
C12 H12 0.95 ?
C13 C19 1.407(3) y
C13 C14 1.433(3) y
C14 C16 1.419(4) y
C14 C15 1.424(4) y
C15 C25 1.495(3) y
C16 C17 1.364(4) y
C16 H16 0.95 ?
C17 C18 1.414(3) y
C17 H17 0.95 ?
C18 C19 1.354(3) y
C18 H18 0.95 ?
C19 H19 0.95 ?
C20 C25 1.381(3) y
C20 C21 1.417(3) y
C21 C22 1.360(3) y
C21 H21 0.95 ?
C22 C23 1.411(3) y
C22 H22 0.95 ?
C23 C29 1.417(3) y
C23 C24 1.420(3) y
C24 C26 1.418(3) y
C24 C25 1.429(3) y
C26 C27 1.365(3) y
C26 H26 0.95 ?
C27 C28 1.416(4) y
C27 H27 0.95 ?
C28 C29 1.371(4) y
C28 H28 0.95 ?
C29 H29 0.95 ?
C30 C35 1.382(3) y
C30 C31 1.409(3) y
C31 C32 1.371(3) y
C31 H31 0.95 ?
C32 C33 1.403(3) y
C32 H32 0.95 ?
C33 C39 1.413(3) y
C33 C34 1.433(3) y
C34 C36 1.413(3) y
C34 C35 1.434(3) y
C35 C45 1.503(3) y
C36 C37 1.372(3) y
C36 H36 0.95 ?
C37 C38 1.413(4) y
C37 H37 0.95 ?
C38 C39 1.355(3) y
C38 H38 0.95 ?
C39 H39 0.95 ?
C40 C45 1.369(4) y
C40 C41 1.424(3) y
C41 C42 1.366(4) y
C41 H41 0.95 ?
C42 C43 1.415(4) y
C42 H42 0.95 ?
C43 C49 1.410(4) y
C43 C44 1.432(3) y
C44 C45 1.425(4) y
C44 C46 1.437(4) y
C46 C47 1.361(4) y
C46 H46 0.95 ?
C47 C48 1.414(3) y
C47 H47 0.95 ?
C48 C49 1.369(4) y
C48 H48 0.95 ?
C49 H49 0.95 ?
N1 C51 1.489(3) y
N1 C52 1.492(3) y
N1 H1a 0.92 ?
N1 H1b 0.92 ?
C50 C51 1.514(4) y
C50 H50a 0.98 ?
C50 H50b 0.98 ?
C50 H50c 0.98 ?
C51 H51a 0.99 ?
C51 H51b 0.99 ?
C52 C53 1.508(4) y
C52 H52a 0.99 ?
C52 H52b 0.99 ?
C53 H53a 0.98 ?
C53 H53b 0.98 ?
C53 H53c 0.98 ?

loop_
_geom_hbond_atom_site_label_D
_geom_hbond_atom_site_label_H
_geom_hbond_atom_site_label_A
_geom_hbond_distance_DH
_geom_hbond_distance_HA
_geom_hbond_distance_DA
_geom_hbond_angle_DHA
_geom_hbond_site_symmetry_A
N1 H1A O2 0.92 2.36 3.119(3) 140.2 2_544
N1 H1A O4 0.92 2.42 3.155(3) 136.7 2_544
N1 H1B O3 0.92 1.95 2.857(3) 167.5 2_545
N1 H1B O1 0.92 2.65 3.091(3) 110.3 2_545

loop_
_geom_torsion_atom_site_label_1
_geom_torsion_atom_site_label_2
_geom_torsion_atom_site_label_3
_geom_torsion_atom_site_label_4
_geom_torsion
_geom_torsion_publ_flag
O4 B1 O1 C10 -77.3(3) y
O2 B1 O1 C10 39.1(3) y
O3 B1 O1 C10 160.62(17) y
O4 B1 O2 C20 169.61(19) y
O1 B1 O2 C20 47.2(3) y
O3 B1 O2 C20 -66.7(3) y
O4 B1 O3 C30 43.1(3) y
O2 B1 O3 C30 -74.6(2) y
O1 B1 O3 C30 165.11(18) y
O2 B1 O4 C40 166.70(18) y
O1 B1 O4 C40 -71.9(3) y
O3 B1 O4 C40 42.9(3) y
B1 O1 C10 C15 -68.3(3) y
B1 O1 C10 C11 113.2(2) y
O1 C10 C11 C12 179.3(2) y
C15 C10 C11 C12 0.7(4) y
C10 C11 C12 C13 3.1(3) y
C11 C12 C13 C19 177.6(2) y
C11 C12 C13 C14 -2.8(3) y
C19 C13 C14 C16 -4.7(3) y
C12 C13 C14 C16 175.7(2) y
C19 C13 C14 C15 178.4(2) y
C12 C13 C14 C15 -1.2(3) y
O1 C10 C15 C14 176.77(19) y
C11 C10 C15 C14 -4.7(3) y
O1 C10 C15 C25 0.4(3) y
C11 C10 C15 C25 178.9(2) y
C16 C14 C15 C10 -171.8(2) y
C13 C14 C15 C10 4.8(3) y
C16 C14 C15 C25 4.4(3) y
C13 C14 C15 C25 -178.9(2) y
C15 C14 C16 C17 -179.8(2) y
C13 C14 C16 C17 3.5(3) y
C14 C16 C17 C18 -0.3(4) y
C16 C17 C18 C19 -1.7(3) y
C17 C18 C19 C13 0.4(3) y
C12 C13 C19 C18 -177.5(2) y
C14 C13 C19 C18 2.9(3) y
B1 O2 C20 C25 -66.6(3) y
B1 O2 C20 C21 113.7(3) y
O2 C20 C21 C22 -178.6(2) y
C25 C20 C21 C22 1.7(4) y
C20 C21 C22 C23 3.6(4) y
C21 C22 C23 C29 174.0(3) y
C21 C22 C23 C24 -3.8(4) y
C22 C23 C24 C26 175.9(3) y
C29 C23 C24 C26 -2.0(4) y
C22 C23 C24 C25 -1.1(4) y
C29 C23 C24 C25 -179.0(3) y
O2 C20 C25 C24 173.8(2) y
C21 C20 C25 C24 -6.5(4) y
O2 C20 C25 C15 -6.6(4) y
C21 C20 C25 C15 173.2(2) y
C26 C24 C25 C20 -170.6(2) y
C23 C24 C25 C20 6.1(4) y
C26 C24 C25 C15 9.7(4) y
C23 C24 C25 C15 -173.5(2) y
C10 C15 C25 C20 51.8(3) y
C14 C15 C25 C20 -124.5(2) y
C10 C15 C25 C24 -128.6(3) y
C14 C15 C25 C24 55.1(4) y
C23 C24 C26 C27 0.4(4) y
C25 C24 C26 C27 177.2(3) y
C24 C26 C27 C28 1.4(5) y
C26 C27 C28 C29 -1.4(5) y
C27 C28 C29 C23 -0.2(5) y
C22 C23 C29 C28 -175.9(3) y
C24 C23 C29 C28 2.0(4) y
B1 O3 C30 C35 -66.4(3) y
B1 O3 C30 C31 115.1(3) y
O3 C30 C31 C32 -179.5(2) y
C35 C30 C31 C32 2.0(4) y
C30 C31 C32 C33 3.0(4) y
C31 C32 C33 C39 176.0(3) y
C31 C32 C33 C34 -3.6(4) y
C32 C33 C34 C36 177.3(2) y
C39 C33 C34 C36 -2.4(4) y
C32 C33 C34 C35 -0.5(4) y
C39 C33 C34 C35 179.8(2) y
O3 C30 C35 C34 175.5(2) y
C31 C30 C35 C34 -6.0(4) y
O3 C30 C35 C45 -2.9(4) y
C31 C30 C35 C45 175.6(3) y
C36 C34 C35 C30 -172.5(2) y
C33 C34 C35 C30 5.2(4) y
C36 C34 C35 C45 5.8(4) y
C33 C34 C35 C45 -176.5(2) y
C33 C34 C36 C37 1.5(4) y
C35 C34 C36 C37 179.2(3) y
C34 C36 C37 C38 0.1(4) y
C36 C37 C38 C39 -0.7(4) y
C37 C38 C39 C33 -0.2(4) y
C32 C33 C39 C38 -177.9(3) y
C34 C33 C39 C38 1.8(4) y
B1 O4 C40 C45 -68.9(3) y
B1 O4 C40 C41 112.9(2) y
O4 C40 C41 C42 -178.7(2) y
C45 C40 C41 C42 3.1(4) y
C40 C41 C42 C43 2.4(4) y
C41 C42 C43 C49 174.9(2) y
C41 C42 C43 C44 -4.5(3) y
C49 C43 C44 C45 -178.0(2) y
C42 C43 C44 C45 1.3(3) y
C49 C43 C44 C46 -3.6(3) y
C42 C43 C44 C46 175.7(2) y
O4 C40 C45 C44 175.75(19) y
C41 C40 C45 C44 -6.1(3) y
O4 C40 C45 C35 0.0(3) y
C41 C40 C45 C35 178.1(2) y
C43 C44 C45 C40 3.9(3) y
C46 C44 C45 C40 -170.1(2) y
C43 C44 C45 C35 179.6(2) y
C46 C44 C45 C35 5.6(3) y
C30 C35 C45 C40 50.2(3) y
C34 C35 C45 C40 -128.1(3) y
C30 C35 C45 C44 -125.5(2) y
C34 C35 C45 C44 56.2(3) y
C45 C44 C46 C47 176.0(2) y
C43 C44 C46 C47 1.7(3) y
C44 C46 C47 C48 0.3(4) y
C46 C47 C48 C49 -0.6(4) y
C47 C48 C49 C43 -1.4(4) y
C42 C43 C49 C48 -175.7(2) y
C44 C43 C49 C48 3.6(4) y
C52 N1 C51 C50 -169.9(2) y
C51 N1 C52 C53 177.8(2) y
